data_1559139
loop_
_publ_author_name
'Karimata, Ayumu'
'Patil, Pradnya H.'
'Fayzullin, Robert R.'
'Khaskin, Eugene'
'Lapointe, S\'ebastien'
'Khusnutdinova, Julia R.'

_publ_section_title
;
 Triboluminescence of a new family of CuI-NHC complexes in crystalline
 solid and in amorphous polymer films
;
_journal_name_full 'Chemical Science'
_journal_paper_doi 10.1039/D0SC04442C
_journal_year 2020
_chemical_absolute_configuration ad
_chemical_formula_moiety 'C43 H50 Cu N6 1+, C2 F3 O2 1-'
_chemical_formula_sum 'C45 H50 Cu F3 N6 O2'
_chemical_formula_weight 827.45
_space_group_crystal_system orthorhombic
_space_group_IT_number 29
_space_group_name_Hall 'P 2c -2ac'
_space_group_name_H-M_alt 'P c a 21'
_atom_sites_solution_hydrogens geom
_audit_creation_method SHELXL-2018/3
_audit_update_record
;
2020-07-14 deposited with the CCDC.	2020-09-21 downloaded from the CCDC.
;
_cell_angle_alpha 90
_cell_angle_beta 90
_cell_angle_gamma 90
_cell_formula_units_Z 4
_cell_length_a 19.77529(5)
_cell_length_b 13.53091(4)
_cell_length_c 15.04125(5)
_cell_measurement_reflns_used 65007
_cell_measurement_temperature 93(2)
_cell_measurement_theta_max 79.4610
_cell_measurement_theta_min 3.2720
_cell_volume 4024.70(2)
_computing_cell_refinement 'CrysAlisPro 1.171.40.53 (Rigaku OD, 2019)'
_computing_data_collection 'CrysAlisPro 1.171.40.53 (Rigaku OD, 2019)'
_computing_data_reduction 'CrysAlisPro 1.171.40.53 (Rigaku OD, 2019)'
_computing_molecular_graphics
;
WinGX (Farrugia, 2012); ORTEP-3 (Farrugia, 2012);
PLATON (Spek, 2009); Olex2 (Dolomanov et al., 2009)
;
_computing_publication_material
;
WinGX (Farrugia, 2012); PLATON (Spek, 2009);
Olex2 (Dolomanov et al., 2009); enCIFer (Allen, 2004)
;
_computing_structure_refinement 'SHELXL-2018/3 (Sheldrick, 2015)'
_computing_structure_solution 'SHELXT-2018/2 (Sheldrick, 2015)'
_diffrn_ambient_temperature 93(2)
_diffrn_measured_fraction_theta_full 1.000
_diffrn_measured_fraction_theta_max 0.998
_diffrn_measurement_device_type 'Rigaku XtaLAB Pro: Kappa dual offset/far'
_diffrn_measurement_method '\w scans'
_diffrn_radiation_probe x-ray
_diffrn_radiation_type CuK\a
_diffrn_radiation_wavelength 1.54184
_diffrn_reflns_av_R_equivalents 0.0367
_diffrn_reflns_av_unetI/netI 0.0188
_diffrn_reflns_Laue_measured_fraction_full 1.000
_diffrn_reflns_Laue_measured_fraction_max 0.998
_diffrn_reflns_limit_h_max 25
_diffrn_reflns_limit_h_min -25
_diffrn_reflns_limit_k_max 17
_diffrn_reflns_limit_k_min -17
_diffrn_reflns_limit_l_max 19
_diffrn_reflns_limit_l_min -19
_diffrn_reflns_number 74939
_diffrn_reflns_point_group_measured_fraction_full 0.989
_diffrn_reflns_point_group_measured_fraction_max 0.981
_diffrn_reflns_theta_full 67.684
_diffrn_reflns_theta_max 79.715
_diffrn_reflns_theta_min 3.266
_diffrn_source 'microfocus sealed X-ray tube'
_exptl_absorpt_coefficient_mu 1.261
_exptl_absorpt_correction_T_max 1.000
_exptl_absorpt_correction_T_min 0.626
_exptl_absorpt_correction_type gaussian
_exptl_absorpt_process_details
;
CrysAlisPro 1.171.40.53 (Rigaku Oxford Diffraction, 2019).
Numerical absorption correction based on gaussian integration over
a multifaceted crystal model. Empirical absorption correction using
spherical harmonics, frame scaling and detector area scaling,
implemented in SCALE3 ABSPACK scaling algorithm.
;
_exptl_crystal_colour 'light yellow'
_exptl_crystal_density_diffrn 1.366
_exptl_crystal_description plank
_exptl_crystal_F_000 1736
_exptl_crystal_recrystallization_method 'vapor diffusion in a DCM-diethyl ether system at r.t.'
_exptl_crystal_size_max 0.131
_exptl_crystal_size_mid 0.120
_exptl_crystal_size_min 0.048
_refine_diff_density_max 0.188
_refine_diff_density_min -0.379
_refine_diff_density_rms 0.041
_refine_ls_abs_structure_details
;
 Refined as an inversion twin.
;
_refine_ls_abs_structure_Flack 0.174(17)
_refine_ls_extinction_method none
_refine_ls_goodness_of_fit_ref 1.047
_refine_ls_hydrogen_treatment constr
_refine_ls_matrix_type full
_refine_ls_number_parameters 578
_refine_ls_number_reflns 8588
_refine_ls_number_restraints 218
_refine_ls_restrained_S_all 1.213
_refine_ls_R_factor_all 0.0256
_refine_ls_R_factor_gt 0.0253
_refine_ls_shift/su_max 0.002
_refine_ls_shift/su_mean 0.000
_refine_ls_structure_factor_coef Fsqd
_refine_ls_weighting_details 'w=1/[\s^2^(Fo^2^)+(0.0395P)^2^+1.0764P] where P=(Fo^2^+2Fc^2^)/3'
_refine_ls_weighting_scheme calc
_refine_ls_wR_factor_gt 0.0674
_refine_ls_wR_factor_ref 0.0677
_reflns_Friedel_coverage 0.890
_reflns_Friedel_fraction_full 0.978
_reflns_Friedel_fraction_max 0.962
_reflns_number_gt 8504
_reflns_number_total 8588
_reflns_threshold_expression 'I > 2\s(I)'
_cod_data_source_file d0sc04442c7.cif
_cod_data_source_block jk744
_cod_database_code 1559139
_shelx_shelxl_version_number 2018/3
_shelx_space_group_comment
;
The symmetry employed for this shelxl refinement is uniquely defined
by the following loop, which should always be used as a source of
symmetry information in preference to the above space-group names.
They are only intended as comments.
;
_shelx_estimated_absorpt_t_min 0.852
_shelx_estimated_absorpt_t_max 0.942

loop_
_space_group_symop_operation_xyz
'x, y, z'
'-x, -y, z+1/2'
'x+1/2, -y, z'
'-x+1/2, y, z+1/2'

loop_
_atom_site_label
_atom_site_type_symbol
_atom_site_fract_x
_atom_site_fract_y
_atom_site_fract_z
_atom_site_U_iso_or_equiv
_atom_site_adp_type
_atom_site_occupancy
_atom_site_site_symmetry_order
_atom_site_calc_flag
_atom_site_refinement_flags_posn
_atom_site_refinement_flags_adp
_atom_site_refinement_flags_occupancy
_atom_site_disorder_assembly
_atom_site_disorder_group
Cu1 Cu 0.54804(2) 0.22626(2) 0.46656(2) 0.01636(8) Uani 1 1 d . . . . .
N1 N 0.48048(8) 0.17374(12) 0.56592(11) 0.0166(3) Uani 1 1 d . . . . .
N2 N 0.46409(8) 0.32265(12) 0.44762(11) 0.0165(3) Uani 1 1 d . . . . .
N3 N 0.48789(9) 0.12962(12) 0.38055(11) 0.0167(3) Uani 1 1 d . . . . .
N4 N 0.48995(8) 0.40055(12) 0.66093(11) 0.0173(3) Uani 1 1 d . . . . .
N5 N 0.68570(8) 0.17683(11) 0.52007(11) 0.0150(3) Uani 1 1 d . . . . .
N6 N 0.68348(8) 0.31752(11) 0.45156(11) 0.0154(3) Uani 1 1 d . . . . .
C1 C 0.64301(9) 0.24211(14) 0.47971(13) 0.0156(4) Uani 1 1 d . . . . .
C2 C 0.75235(10) 0.20919(13) 0.51675(13) 0.0156(4) Uani 1 1 d . . . . .
C3 C 0.75095(9) 0.30046(13) 0.47240(14) 0.0162(3) Uani 1 1 d . . . . .
C4 C 0.80962(9) 0.35450(14) 0.45779(14) 0.0193(4) Uani 1 1 d . . . . .
H4 H 0.808611 0.416506 0.428202 0.023 Uiso 1 1 calc R U . . .
C5 C 0.86978(10) 0.31400(16) 0.48830(14) 0.0226(4) Uani 1 1 d . . . . .
H5 H 0.910860 0.348936 0.479141 0.027 Uiso 1 1 calc R U . . .
C6 C 0.87131(11) 0.22247(16) 0.53244(15) 0.0223(4) Uani 1 1 d . . . . .
H6 H 0.913407 0.196747 0.552184 0.027 Uiso 1 1 calc R U . . .
C7 C 0.81264(10) 0.16889(15) 0.54780(14) 0.0191(4) Uani 1 1 d . . . . .
H7 H 0.813587 0.107359 0.578190 0.023 Uiso 1 1 calc R U . . .
C11 C 0.45086(11) 0.06423(16) 0.44383(15) 0.0237(5) Uani 1 1 d . . . . .
H11A H 0.479424 0.006124 0.457587 0.028 Uiso 1 1 calc R U . . .
H11B H 0.409118 0.039973 0.414771 0.028 Uiso 1 1 calc R U . . .
C12 C 0.43212(11) 0.11517(14) 0.52961(14) 0.0193(4) Uani 1 1 d . . . . .
C13 C 0.36914(11) 0.10443(15) 0.56844(16) 0.0239(4) Uani 1 1 d . . . . .
H13 H 0.335442 0.064502 0.541300 0.029 Uiso 1 1 calc R U . . .
C14 C 0.35610(11) 0.15325(16) 0.64804(17) 0.0270(5) Uani 1 1 d . . . . .
H14 H 0.313739 0.145137 0.676906 0.032 Uiso 1 1 calc R U . . .
C15 C 0.40475(11) 0.21326(15) 0.68475(15) 0.0227(4) Uani 1 1 d . . . . .
H15 H 0.396725 0.246628 0.739310 0.027 Uiso 1 1 calc R U . . .
C16 C 0.46607(11) 0.22409(14) 0.64021(14) 0.0176(4) Uani 1 1 d . . . . .
C17 C 0.51685(10) 0.29951(15) 0.67251(14) 0.0186(4) Uani 1 1 d . . . . .
H17A H 0.526892 0.287727 0.736115 0.022 Uiso 1 1 calc R U . . .
H17B H 0.559492 0.292446 0.638626 0.022 Uiso 1 1 calc R U . . .
C21 C 0.43823(11) 0.19693(16) 0.33759(15) 0.0207(4) Uani 1 1 d . . . . .
H21A H 0.398426 0.158078 0.318294 0.025 Uiso 1 1 calc R U . . .
H21B H 0.459033 0.226536 0.283976 0.025 Uiso 1 1 calc R U . . .
C22 C 0.41520(10) 0.27838(14) 0.39880(14) 0.0179(4) Uani 1 1 d . . . . .
C23 C 0.34769(10) 0.30363(15) 0.40606(15) 0.0204(4) Uani 1 1 d . . . . .
H23 H 0.314496 0.272231 0.370192 0.025 Uiso 1 1 calc R U . . .
C24 C 0.32956(9) 0.37597(14) 0.46704(17) 0.0224(4) Uani 1 1 d . . . . .
H24 H 0.283627 0.395455 0.472908 0.027 Uiso 1 1 calc R U . . .
C25 C 0.37905(10) 0.41955(15) 0.51930(14) 0.0200(4) Uani 1 1 d . . . . .
H25 H 0.367423 0.468243 0.562159 0.024 Uiso 1 1 calc R U . . .
C26 C 0.44599(10) 0.39074(14) 0.50788(14) 0.0162(4) Uani 1 1 d . . . . .
C27 C 0.49999(10) 0.43329(14) 0.56881(13) 0.0183(4) Uani 1 1 d . . . . .
H27A H 0.545173 0.411905 0.547977 0.022 Uiso 1 1 calc R U . . .
H27B H 0.498359 0.506364 0.566322 0.022 Uiso 1 1 calc R U . . .
C31 C 0.52720(11) 0.07100(15) 0.31136(14) 0.0212(4) Uani 1 1 d . . . . .
C32 C 0.48075(13) 0.0106(2) 0.2507(2) 0.0388(6) Uani 1 1 d . . . . .
H32A H 0.456710 -0.039024 0.286020 0.058 Uiso 1 1 calc R U . . .
H32B H 0.507880 -0.022403 0.204960 0.058 Uiso 1 1 calc R U . . .
H32C H 0.447940 0.054720 0.222180 0.058 Uiso 1 1 calc R U . . .
C33 C 0.57805(13) 0.0030(2) 0.35698(18) 0.0351(6) Uani 1 1 d . . . . .
H33A H 0.604913 0.041230 0.399594 0.053 Uiso 1 1 calc R U . . .
H33B H 0.608058 -0.026166 0.312260 0.053 Uiso 1 1 calc R U . . .
H33C H 0.553849 -0.049672 0.388375 0.053 Uiso 1 1 calc R U . . .
C34 C 0.56823(15) 0.1429(2) 0.25456(19) 0.0390(6) Uani 1 1 d . . . . .
H34A H 0.537629 0.180690 0.216237 0.059 Uiso 1 1 calc R U . . .
H34B H 0.600232 0.105761 0.217682 0.059 Uiso 1 1 calc R U . . .
H34C H 0.593151 0.188270 0.293341 0.059 Uiso 1 1 calc R U . . .
C41 C 0.51240(10) 0.47278(16) 0.73063(15) 0.0217(4) Uani 1 1 d . . . . .
C42 C 0.47564(13) 0.57115(16) 0.71497(16) 0.0279(5) Uani 1 1 d . . . . .
H42A H 0.495694 0.604910 0.663716 0.042 Uiso 1 1 calc R U . . .
H42B H 0.480088 0.612939 0.767865 0.042 Uiso 1 1 calc R U . . .
H42C H 0.427666 0.558403 0.703344 0.042 Uiso 1 1 calc R U . . .
C43 C 0.58906(12) 0.4895(2) 0.72938(19) 0.0350(6) Uani 1 1 d . . . . .
H43A H 0.612266 0.426820 0.741017 0.052 Uiso 1 1 calc R U . . .
H43B H 0.601282 0.537611 0.775343 0.052 Uiso 1 1 calc R U . . .
H43C H 0.602629 0.514725 0.670972 0.052 Uiso 1 1 calc R U . . .
C44 C 0.48996(12) 0.43457(18) 0.82167(15) 0.0275(5) Uani 1 1 d . . . . .
H44A H 0.441975 0.416676 0.819408 0.041 Uiso 1 1 calc R U . . .
H44B H 0.496774 0.486288 0.866396 0.041 Uiso 1 1 calc R U . . .
H44C H 0.516767 0.376261 0.837546 0.041 Uiso 1 1 calc R U . . .
C51 C 0.66394(10) 0.08266(14) 0.55909(13) 0.0171(4) Uani 1 1 d . . . . .
H51A H 0.684404 0.027801 0.524849 0.021 Uiso 1 1 calc R U . . .
H51B H 0.614211 0.077087 0.553425 0.021 Uiso 1 1 calc R U . . .
C52 C 0.68298(9) 0.07136(14) 0.65570(14) 0.0160(4) Uani 1 1 d . . . . .
C53 C 0.67643(10) 0.14888(14) 0.71579(14) 0.0186(4) Uani 1 1 d . . . . .
H53 H 0.661299 0.211711 0.695816 0.022 Uiso 1 1 calc R U . . .
C54 C 0.69203(10) 0.13461(16) 0.80538(14) 0.0217(4) Uani 1 1 d . . . . .
H54 H 0.686929 0.187502 0.846372 0.026 Uiso 1 1 calc R U . . .
C55 C 0.71505(10) 0.04306(16) 0.83480(14) 0.0213(4) Uani 1 1 d . . . . .
H55 H 0.726238 0.033707 0.895645 0.026 Uiso 1 1 calc R U . . .
C56 C 0.72161(10) -0.03430(15) 0.77525(14) 0.0201(4) Uani 1 1 d . . . . .
H56 H 0.737276 -0.096850 0.795199 0.024 Uiso 1 1 calc R U . . .
C57 C 0.70519(10) -0.02042(15) 0.68583(14) 0.0184(4) Uani 1 1 d . . . . .
H57 H 0.709200 -0.073916 0.645271 0.022 Uiso 1 1 calc R U . . .
C61 C 0.65761(10) 0.40925(14) 0.41297(14) 0.0187(4) Uani 1 1 d . . . . .
H61A H 0.663739 0.463303 0.456592 0.022 Uiso 1 1 calc R U . . .
H61B H 0.608478 0.401791 0.402292 0.022 Uiso 1 1 calc R U . . .
C62 C 0.69130(9) 0.43846(14) 0.32694(14) 0.0166(4) Uani 1 1 d . . . . .
C63 C 0.70065(10) 0.53849(15) 0.30835(14) 0.0197(4) Uani 1 1 d . . . . .
H63 H 0.687928 0.586966 0.350860 0.024 Uiso 1 1 calc R U . . .
C64 C 0.72862(11) 0.56727(16) 0.22751(16) 0.0244(4) Uani 1 1 d . . . . .
H64 H 0.734531 0.635453 0.214585 0.029 Uiso 1 1 calc R U . . .
C65 C 0.74782(11) 0.49676(18) 0.16602(15) 0.0263(4) Uani 1 1 d . . . . .
H65 H 0.766962 0.516499 0.110874 0.032 Uiso 1 1 calc R U . . .
C66 C 0.73915(11) 0.39710(17) 0.18478(14) 0.0247(4) Uani 1 1 d . . . . .
H66 H 0.752860 0.348754 0.142679 0.030 Uiso 1 1 calc R U . . .
C67 C 0.71050(10) 0.36780(15) 0.26488(14) 0.0201(4) Uani 1 1 d . . . . .
H67 H 0.704056 0.299584 0.277184 0.024 Uiso 1 1 calc R U . . .
O1 O 0.68702(9) 0.76491(12) 0.37124(12) 0.0298(4) Uani 1 1 d . . . . .
O2 O 0.71625(9) 0.87044(11) 0.48054(12) 0.0305(4) Uani 1 1 d . . . . .
C01 C 0.68373(11) 0.80258(15) 0.44630(16) 0.0241(4) Uani 1 1 d D . . . .
C02 C 0.62965(16) 0.7547(2) 0.5076(2) 0.0494(8) Uani 1 1 d D U . . .
F1 F 0.5692(2) 0.7440(6) 0.4563(5) 0.0620(19) Uani 0.450(4) 1 d D U P A 1
F2 F 0.6085(4) 0.8088(7) 0.5733(6) 0.077(3) Uani 0.450(4) 1 d D U P A 1
F3 F 0.6428(5) 0.6645(5) 0.5292(6) 0.074(3) Uani 0.450(4) 1 d D U P A 1
F4 F 0.6010(7) 0.6749(9) 0.4857(8) 0.091(4) Uani 0.297(4) 1 d D U P A 2
F5 F 0.5878(5) 0.8210(8) 0.5430(7) 0.066(3) Uani 0.297(4) 1 d D U P A 2
F6 F 0.6654(4) 0.7259(8) 0.5868(5) 0.071(3) Uani 0.297(4) 1 d D U P A 2
F7 F 0.5654(3) 0.7732(9) 0.4873(11) 0.068(4) Uani 0.254(4) 1 d D U P A 3
F8 F 0.6384(7) 0.7704(10) 0.5947(5) 0.072(4) Uani 0.254(4) 1 d D U P A 3
F9 F 0.6330(6) 0.6543(4) 0.5016(7) 0.036(2) Uani 0.254(4) 1 d D U P A 3

loop_
_atom_site_aniso_label
_atom_site_aniso_U_11
_atom_site_aniso_U_22
_atom_site_aniso_U_33
_atom_site_aniso_U_23
_atom_site_aniso_U_13
_atom_site_aniso_U_12
Cu1 0.01394(13) 0.01788(13) 0.01727(14) -0.00165(12) 0.00047(12) 0.00035(9)
N1 0.0180(8) 0.0160(7) 0.0158(8) 0.0023(6) 0.0002(6) -0.0002(6)
N2 0.0170(7) 0.0161(7) 0.0163(9) 0.0015(6) 0.0004(6) 0.0009(6)
N3 0.0188(8) 0.0158(7) 0.0155(8) -0.0020(6) -0.0014(6) 0.0002(6)
N4 0.0179(7) 0.0177(8) 0.0164(8) -0.0031(6) 0.0000(6) 0.0006(6)
N5 0.0158(7) 0.0150(7) 0.0141(8) 0.0001(6) -0.0004(6) 0.0003(6)
N6 0.0152(7) 0.0151(7) 0.0159(9) 0.0010(6) 0.0011(6) -0.0001(5)
C1 0.0188(8) 0.0160(8) 0.0119(10) -0.0014(7) 0.0005(7) 0.0020(7)
C2 0.0188(9) 0.0154(8) 0.0125(9) -0.0018(7) 0.0007(7) -0.0007(7)
C3 0.0191(8) 0.0164(7) 0.0130(8) -0.0013(8) -0.0006(8) 0.0012(7)
C4 0.0220(9) 0.0202(8) 0.0157(10) -0.0005(8) 0.0007(8) -0.0045(7)
C5 0.0197(9) 0.0277(10) 0.0205(11) -0.0013(8) -0.0007(7) -0.0060(8)
C6 0.0187(10) 0.0284(11) 0.0197(10) -0.0003(8) -0.0023(8) 0.0010(8)
C7 0.0194(9) 0.0212(9) 0.0166(10) 0.0003(7) -0.0017(7) 0.0009(7)
C11 0.0300(11) 0.0185(9) 0.0226(12) -0.0013(8) 0.0014(8) -0.0084(8)
C12 0.0231(9) 0.0158(8) 0.0191(10) 0.0036(8) -0.0008(8) -0.0035(8)
C13 0.0245(10) 0.0187(9) 0.0286(11) 0.0024(8) 0.0010(9) -0.0067(8)
C14 0.0244(10) 0.0248(10) 0.0318(12) 0.0044(9) 0.0093(9) -0.0026(8)
C15 0.0281(11) 0.0200(9) 0.0201(11) 0.0030(8) 0.0076(9) 0.0010(8)
C16 0.0208(9) 0.0176(9) 0.0144(10) 0.0040(7) 0.0002(8) 0.0036(7)
C17 0.0198(9) 0.0197(9) 0.0163(9) -0.0010(7) -0.0005(7) 0.0040(7)
C21 0.0207(9) 0.0217(10) 0.0198(11) -0.0030(8) -0.0057(8) 0.0028(8)
C22 0.0196(9) 0.0180(9) 0.0160(10) 0.0025(7) -0.0024(8) 0.0010(7)
C23 0.0198(9) 0.0213(9) 0.0202(10) 0.0014(8) -0.0030(8) 0.0008(7)
C24 0.0178(8) 0.0252(9) 0.0243(10) 0.0011(9) -0.0003(9) 0.0055(7)
C25 0.0224(9) 0.0200(9) 0.0174(10) 0.0010(8) 0.0010(8) 0.0049(8)
C26 0.0196(9) 0.0145(8) 0.0145(9) 0.0025(7) 0.0010(7) 0.0017(7)
C27 0.0176(9) 0.0182(9) 0.0190(10) -0.0008(7) 0.0025(7) -0.0012(7)
C31 0.0225(9) 0.0220(9) 0.0192(10) -0.0061(8) -0.0020(8) 0.0039(8)
C32 0.0304(13) 0.0417(14) 0.0443(16) -0.0286(12) -0.0097(11) 0.0060(10)
C33 0.0365(13) 0.0387(13) 0.0303(13) -0.0082(10) -0.0059(11) 0.0198(11)
C34 0.0468(15) 0.0377(13) 0.0325(14) -0.0020(11) 0.0189(12) 0.0036(11)
C41 0.0205(10) 0.0231(10) 0.0216(10) -0.0096(8) -0.0008(8) 0.0007(8)
C42 0.0348(12) 0.0219(10) 0.0271(12) -0.0083(9) 0.0040(9) 0.0030(9)
C43 0.0239(11) 0.0395(13) 0.0416(14) -0.0170(11) -0.0028(10) -0.0049(10)
C44 0.0320(11) 0.0316(11) 0.0189(11) -0.0072(9) -0.0034(9) 0.0065(9)
C51 0.0199(9) 0.0141(9) 0.0174(9) 0.0005(7) -0.0014(7) -0.0022(7)
C52 0.0151(8) 0.0168(9) 0.0160(9) 0.0009(7) 0.0018(7) -0.0020(7)
C53 0.0208(9) 0.0162(8) 0.0189(10) -0.0009(7) -0.0015(8) 0.0001(7)
C54 0.0258(10) 0.0215(9) 0.0176(10) -0.0042(8) 0.0007(8) -0.0014(8)
C55 0.0230(10) 0.0260(10) 0.0149(9) 0.0018(8) 0.0003(8) -0.0009(8)
C56 0.0202(9) 0.0196(9) 0.0206(10) 0.0046(8) 0.0020(7) 0.0019(7)
C57 0.0187(9) 0.0178(9) 0.0186(10) -0.0011(7) 0.0022(7) 0.0004(7)
C61 0.0218(9) 0.0152(8) 0.0191(10) 0.0016(7) 0.0015(8) 0.0047(7)
C62 0.0159(8) 0.0171(9) 0.0169(9) 0.0019(7) -0.0023(7) 0.0001(7)
C63 0.0191(9) 0.0170(9) 0.0231(10) 0.0005(8) -0.0043(8) 0.0000(7)
C64 0.0217(9) 0.0234(10) 0.0280(11) 0.0092(8) -0.0033(9) -0.0021(8)
C65 0.0210(9) 0.0390(12) 0.0188(10) 0.0099(9) -0.0010(8) 0.0026(9)
C66 0.0280(11) 0.0307(10) 0.0156(10) -0.0025(8) -0.0025(8) 0.0044(8)
C67 0.0215(9) 0.0188(9) 0.0199(10) 0.0010(8) -0.0036(8) 0.0012(7)
O1 0.0379(9) 0.0244(8) 0.0271(9) -0.0069(7) -0.0048(7) 0.0025(6)
O2 0.0358(8) 0.0243(7) 0.0316(10) -0.0084(7) -0.0031(7) -0.0023(6)
C01 0.0261(10) 0.0187(9) 0.0277(12) -0.0028(8) -0.0036(8) 0.0057(8)
C02 0.0533(18) 0.0440(15) 0.0508(19) -0.0161(14) 0.0177(15) -0.0127(14)
F1 0.034(3) 0.079(5) 0.073(4) -0.023(3) 0.006(3) -0.027(3)
F2 0.048(4) 0.110(7) 0.072(6) -0.056(5) 0.034(4) -0.028(4)
F3 0.095(5) 0.067(5) 0.062(6) 0.039(4) 0.025(4) 0.001(4)
F4 0.095(8) 0.095(8) 0.085(8) -0.030(6) 0.022(7) -0.062(6)
F5 0.041(5) 0.108(7) 0.050(5) 0.006(5) 0.018(4) 0.016(5)
F6 0.091(6) 0.076(6) 0.045(5) 0.035(4) 0.019(4) 0.015(5)
F7 0.039(5) 0.062(7) 0.105(10) 0.009(6) 0.028(6) 0.009(4)
F8 0.093(9) 0.078(8) 0.045(5) -0.041(5) 0.046(6) -0.046(6)
F9 0.055(6) 0.025(3) 0.026(5) -0.005(3) 0.009(4) -0.016(4)

loop_
_atom_type_symbol
_atom_type_description
_atom_type_scat_dispersion_real
_atom_type_scat_dispersion_imag
_atom_type_scat_source
C C 0.0181 0.0091 'International Tables Vol C Tables 4.2.6.8 and 6.1.1.4'
H H 0.0000 0.0000 'International Tables Vol C Tables 4.2.6.8 and 6.1.1.4'
N N 0.0311 0.0180 'International Tables Vol C Tables 4.2.6.8 and 6.1.1.4'
O O 0.0492 0.0322 'International Tables Vol C Tables 4.2.6.8 and 6.1.1.4'
F F 0.0727 0.0534 'International Tables Vol C Tables 4.2.6.8 and 6.1.1.4'
Cu Cu -1.9646 0.5888 'International Tables Vol C Tables 4.2.6.8 and 6.1.1.4'

loop_
_geom_angle_atom_site_label_1
_geom_angle_atom_site_label_2
_geom_angle_atom_site_label_3
_geom_angle
_geom_angle_site_symmetry_1
_geom_angle_site_symmetry_3
_geom_angle_publ_flag
C1 Cu1 N1 125.82(8) . . ?
C1 Cu1 N2 135.63(7) . . ?
N1 Cu1 N2 78.99(6) . . ?
C1 Cu1 N3 131.71(7) . . ?
N1 Cu1 N3 82.79(6) . . ?
N2 Cu1 N3 82.15(6) . . ?
C16 N1 C12 118.88(18) . . ?
C16 N1 Cu1 123.36(13) . . ?
C12 N1 Cu1 110.80(13) . . ?
C26 N2 C22 118.68(17) . . ?
C26 N2 Cu1 122.57(13) . . ?
C22 N2 Cu1 110.99(12) . . ?
C21 N3 C11 108.44(16) . . ?
C21 N3 C31 111.06(16) . . ?
C11 N3 C31 112.20(16) . . ?
C21 N3 Cu1 104.46(12) . . ?
C11 N3 Cu1 104.11(12) . . ?
C31 N3 Cu1 115.96(12) . . ?
C27 N4 C17 109.99(15) . . ?
C27 N4 C41 115.02(16) . . ?
C17 N4 C41 114.44(16) . . ?
C1 N5 C2 111.52(16) . . ?
C1 N5 C51 123.96(16) . . ?
C2 N5 C51 124.48(16) . . ?
C1 N6 C3 111.65(15) . . ?
C1 N6 C61 123.56(16) . . ?
C3 N6 C61 124.48(16) . . ?
N6 C1 N5 105.03(15) . . ?
N6 C1 Cu1 129.19(14) . . ?
N5 C1 Cu1 125.78(14) . . ?
N5 C2 C7 132.60(18) . . ?
N5 C2 C3 105.99(16) . . ?
C7 C2 C3 121.40(18) . . ?
C4 C3 N6 132.75(18) . . ?
C4 C3 C2 121.45(18) . . ?
N6 C3 C2 105.80(16) . . ?
C5 C4 C3 117.12(18) . . ?
C5 C4 H4 121.4 . . ?
C3 C4 H4 121.4 . . ?
C4 C5 C6 121.50(19) . . ?
C4 C5 H5 119.2 . . ?
C6 C5 H5 119.2 . . ?
C7 C6 C5 121.4(2) . . ?
C7 C6 H6 119.3 . . ?
C5 C6 H6 119.3 . . ?
C6 C7 C2 117.11(19) . . ?
C6 C7 H7 121.4 . . ?
C2 C7 H7 121.4 . . ?
N3 C11 C12 113.28(16) . . ?
N3 C11 H11A 108.9 . . ?
C12 C11 H11A 108.9 . . ?
N3 C11 H11B 108.9 . . ?
C12 C11 H11B 108.9 . . ?
H11A C11 H11B 107.7 . . ?
N1 C12 C13 121.7(2) . . ?
N1 C12 C11 115.97(18) . . ?
C13 C12 C11 122.29(19) . . ?
C12 C13 C14 118.7(2) . . ?
C12 C13 H13 120.7 . . ?
C14 C13 H13 120.7 . . ?
C15 C14 C13 119.8(2) . . ?
C15 C14 H14 120.1 . . ?
C13 C14 H14 120.1 . . ?
C14 C15 C16 118.6(2) . . ?
C14 C15 H15 120.7 . . ?
C16 C15 H15 120.7 . . ?
N1 C16 C15 122.20(19) . . ?
N1 C16 C17 118.04(18) . . ?
C15 C16 C17 119.64(19) . . ?
N4 C17 C16 110.34(16) . . ?
N4 C17 H17A 109.6 . . ?
C16 C17 H17A 109.6 . . ?
N4 C17 H17B 109.6 . . ?
C16 C17 H17B 109.6 . . ?
H17A C17 H17B 108.1 . . ?
N3 C21 C22 112.46(17) . . ?
N3 C21 H21A 109.1 . . ?
C22 C21 H21A 109.1 . . ?
N3 C21 H21B 109.1 . . ?
C22 C21 H21B 109.1 . . ?
H21A C21 H21B 107.8 . . ?
N2 C22 C23 122.51(19) . . ?
N2 C22 C21 116.06(17) . . ?
C23 C22 C21 121.40(19) . . ?
C22 C23 C24 118.41(19) . . ?
C22 C23 H23 120.8 . . ?
C24 C23 H23 120.8 . . ?
C25 C24 C23 119.47(18) . . ?
C25 C24 H24 120.3 . . ?
C23 C24 H24 120.3 . . ?
C24 C25 C26 118.85(19) . . ?
C24 C25 H25 120.6 . . ?
C26 C25 H25 120.6 . . ?
N2 C26 C25 122.02(19) . . ?
N2 C26 C27 118.68(17) . . ?
C25 C26 C27 119.21(18) . . ?
N4 C27 C26 111.07(16) . . ?
N4 C27 H27A 109.4 . . ?
C26 C27 H27A 109.4 . . ?
N4 C27 H27B 109.4 . . ?
C26 C27 H27B 109.4 . . ?
H27A C27 H27B 108.0 . . ?
N3 C31 C33 110.08(18) . . ?
N3 C31 C34 108.77(17) . . ?
C33 C31 C34 106.6(2) . . ?
N3 C31 C32 112.30(18) . . ?
C33 C31 C32 110.0(2) . . ?
C34 C31 C32 109.0(2) . . ?
C31 C32 H32A 109.5 . . ?
C31 C32 H32B 109.5 . . ?
H32A C32 H32B 109.5 . . ?
C31 C32 H32C 109.5 . . ?
H32A C32 H32C 109.5 . . ?
H32B C32 H32C 109.5 . . ?
C31 C33 H33A 109.5 . . ?
C31 C33 H33B 109.5 . . ?
H33A C33 H33B 109.5 . . ?
C31 C33 H33C 109.5 . . ?
H33A C33 H33C 109.5 . . ?
H33B C33 H33C 109.5 . . ?
C31 C34 H34A 109.5 . . ?
C31 C34 H34B 109.5 . . ?
H34A C34 H34B 109.5 . . ?
C31 C34 H34C 109.5 . . ?
H34A C34 H34C 109.5 . . ?
H34B C34 H34C 109.5 . . ?
N4 C41 C44 108.64(17) . . ?
N4 C41 C43 112.34(17) . . ?
C44 C41 C43 110.35(19) . . ?
N4 C41 C42 108.51(17) . . ?
C44 C41 C42 107.04(18) . . ?
C43 C41 C42 109.79(19) . . ?
C41 C42 H42A 109.5 . . ?
C41 C42 H42B 109.5 . . ?
H42A C42 H42B 109.5 . . ?
C41 C42 H42C 109.5 . . ?
H42A C42 H42C 109.5 . . ?
H42B C42 H42C 109.5 . . ?
C41 C43 H43A 109.5 . . ?
C41 C43 H43B 109.5 . . ?
H43A C43 H43B 109.5 . . ?
C41 C43 H43C 109.5 . . ?
H43A C43 H43C 109.5 . . ?
H43B C43 H43C 109.5 . . ?
C41 C44 H44A 109.5 . . ?
C41 C44 H44B 109.5 . . ?
H44A C44 H44B 109.5 . . ?
C41 C44 H44C 109.5 . . ?
H44A C44 H44C 109.5 . . ?
H44B C44 H44C 109.5 . . ?
N5 C51 C52 113.58(16) . . ?
N5 C51 H51A 108.8 . . ?
C52 C51 H51A 108.8 . . ?
N5 C51 H51B 108.8 . . ?
C52 C51 H51B 108.8 . . ?
H51A C51 H51B 107.7 . . ?
C53 C52 C57 119.36(19) . . ?
C53 C52 C51 121.75(17) . . ?
C57 C52 C51 118.84(18) . . ?
C52 C53 C54 120.17(19) . . ?
C52 C53 H53 119.9 . . ?
C54 C53 H53 119.9 . . ?
C55 C54 C53 120.15(19) . . ?
C55 C54 H54 119.9 . . ?
C53 C54 H54 119.9 . . ?
C56 C55 C54 119.87(19) . . ?
C56 C55 H55 120.1 . . ?
C54 C55 H55 120.1 . . ?
C55 C56 C57 120.00(18) . . ?
C55 C56 H56 120.0 . . ?
C57 C56 H56 120.0 . . ?
C52 C57 C56 120.44(19) . . ?
C52 C57 H57 119.8 . . ?
C56 C57 H57 119.8 . . ?
N6 C61 C62 114.11(16) . . ?
N6 C61 H61A 108.7 . . ?
C62 C61 H61A 108.7 . . ?
N6 C61 H61B 108.7 . . ?
C62 C61 H61B 108.7 . . ?
H61A C61 H61B 107.6 . . ?
C67 C62 C63 119.8(2) . . ?
C67 C62 C61 121.13(18) . . ?
C63 C62 C61 119.01(18) . . ?
C64 C63 C62 120.0(2) . . ?
C64 C63 H63 120.0 . . ?
C62 C63 H63 120.0 . . ?
C65 C64 C63 120.1(2) . . ?
C65 C64 H64 120.0 . . ?
C63 C64 H64 120.0 . . ?
C64 C65 C66 120.0(2) . . ?
C64 C65 H65 120.0 . . ?
C66 C65 H65 120.0 . . ?
C65 C66 C67 120.3(2) . . ?
C65 C66 H66 119.9 . . ?
C67 C66 H66 119.9 . . ?
C66 C67 C62 119.86(19) . . ?
C66 C67 H67 120.1 . . ?
C62 C67 H67 120.1 . . ?
O2 C01 O1 131.2(2) . . ?
O2 C01 C02 114.9(2) . . ?
O1 C01 C02 113.9(2) . . ?
F3 C02 F2 114.0(6) . . ?
F4 C02 F5 113.6(7) . . ?
F7 C02 F8 108.6(7) . . ?
F7 C02 F9 102.6(6) . . ?
F8 C02 F9 102.5(7) . . ?
F3 C02 F1 102.0(5) . . ?
F2 C02 F1 101.5(5) . . ?
F4 C02 F6 101.8(7) . . ?
F5 C02 F6 99.1(6) . . ?
F4 C02 C01 120.7(5) . . ?
F3 C02 C01 113.9(4) . . ?
F2 C02 C01 116.0(4) . . ?
F7 C02 C01 116.3(6) . . ?
F5 C02 C01 112.6(5) . . ?
F8 C02 C01 115.2(5) . . ?
F9 C02 C01 110.0(5) . . ?
F1 C02 C01 107.3(4) . . ?
F6 C02 C01 105.4(4) . . ?

loop_
_geom_bond_atom_site_label_1
_geom_bond_atom_site_label_2
_geom_bond_distance
_geom_bond_site_symmetry_2
_geom_bond_publ_flag
Cu1 C1 1.9006(19) . ?
Cu1 N1 2.1268(17) . ?
Cu1 N2 2.1302(16) . ?
Cu1 N3 2.1904(17) . ?
N1 C16 1.339(3) . ?
N1 C12 1.357(3) . ?
N2 C26 1.341(3) . ?
N2 C22 1.354(3) . ?
N3 C21 1.487(3) . ?
N3 C11 1.492(3) . ?
N3 C31 1.522(3) . ?
N4 C27 1.468(3) . ?
N4 C17 1.477(2) . ?
N4 C41 1.500(2) . ?
N5 C1 1.364(2) . ?
N5 C2 1.390(3) . ?
N5 C51 1.467(2) . ?
N6 C1 1.364(2) . ?
N6 C3 1.390(2) . ?
N6 C61 1.463(2) . ?
C2 C7 1.392(3) . ?
C2 C3 1.404(2) . ?
C3 C4 1.389(3) . ?
C4 C5 1.388(3) . ?
C4 H4 0.9500 . ?
C5 C6 1.406(3) . ?
C5 H5 0.9500 . ?
C6 C7 1.387(3) . ?
C6 H6 0.9500 . ?
C7 H7 0.9500 . ?
C11 C12 1.509(3) . ?
C11 H11A 0.9900 . ?
C11 H11B 0.9900 . ?
C12 C13 1.383(3) . ?
C13 C14 1.391(3) . ?
C13 H13 0.9500 . ?
C14 C15 1.375(3) . ?
C14 H14 0.9500 . ?
C15 C16 1.393(3) . ?
C15 H15 0.9500 . ?
C16 C17 1.512(3) . ?
C17 H17A 0.9900 . ?
C17 H17B 0.9900 . ?
C21 C22 1.507(3) . ?
C21 H21A 0.9900 . ?
C21 H21B 0.9900 . ?
C22 C23 1.382(3) . ?
C23 C24 1.388(3) . ?
C23 H23 0.9500 . ?
C24 C25 1.387(3) . ?
C24 H24 0.9500 . ?
C25 C26 1.390(3) . ?
C25 H25 0.9500 . ?
C26 C27 1.520(3) . ?
C27 H27A 0.9900 . ?
C27 H27B 0.9900 . ?
C31 C33 1.526(3) . ?
C31 C34 1.528(3) . ?
C31 C32 1.531(3) . ?
C32 H32A 0.9800 . ?
C32 H32B 0.9800 . ?
C32 H32C 0.9800 . ?
C33 H33A 0.9800 . ?
C33 H33B 0.9800 . ?
C33 H33C 0.9800 . ?
C34 H34A 0.9800 . ?
C34 H34B 0.9800 . ?
C34 H34C 0.9800 . ?
C41 C44 1.529(3) . ?
C41 C43 1.533(3) . ?
C41 C42 1.535(3) . ?
C42 H42A 0.9800 . ?
C42 H42B 0.9800 . ?
C42 H42C 0.9800 . ?
C43 H43A 0.9800 . ?
C43 H43B 0.9800 . ?
C43 H43C 0.9800 . ?
C44 H44A 0.9800 . ?
C44 H44B 0.9800 . ?
C44 H44C 0.9800 . ?
C51 C52 1.509(3) . ?
C51 H51A 0.9900 . ?
C51 H51B 0.9900 . ?
C52 C53 1.391(3) . ?
C52 C57 1.393(3) . ?
C53 C54 1.396(3) . ?
C53 H53 0.9500 . ?
C54 C55 1.392(3) . ?
C54 H54 0.9500 . ?
C55 C56 1.384(3) . ?
C55 H55 0.9500 . ?
C56 C57 1.396(3) . ?
C56 H56 0.9500 . ?
C57 H57 0.9500 . ?
C61 C62 1.508(3) . ?
C61 H61A 0.9900 . ?
C61 H61B 0.9900 . ?
C62 C67 1.389(3) . ?
C62 C63 1.394(3) . ?
C63 C64 1.391(3) . ?
C63 H63 0.9500 . ?
C64 C65 1.382(3) . ?
C64 H64 0.9500 . ?
C65 C66 1.388(3) . ?
C65 H65 0.9500 . ?
C66 C67 1.389(3) . ?
C66 H66 0.9500 . ?
C67 H67 0.9500 . ?
O1 C01 1.241(3) . ?
O2 C01 1.234(3) . ?
C01 C02 1.553(4) . ?
C02 F4 1.264(7) . ?
C02 F3 1.290(6) . ?
C02 F2 1.298(5) . ?
C02 F7 1.330(7) . ?
C02 F5 1.331(7) . ?
C02 F8 1.338(7) . ?
C02 F9 1.364(6) . ?
C02 F1 1.430(5) . ?
C02 F6 1.439(7) . ?

loop_
_geom_torsion_atom_site_label_1
_geom_torsion_atom_site_label_2
_geom_torsion_atom_site_label_3
_geom_torsion_atom_site_label_4
_geom_torsion
_geom_torsion_site_symmetry_1
_geom_torsion_site_symmetry_2
_geom_torsion_site_symmetry_3
_geom_torsion_site_symmetry_4
_geom_torsion_publ_flag
C3 N6 C1 N5 0.8(2) . . . . ?
C61 N6 C1 N5 -173.14(17) . . . . ?
C3 N6 C1 Cu1 -178.59(14) . . . . ?
C61 N6 C1 Cu1 7.5(3) . . . . ?
C2 N5 C1 N6 -0.8(2) . . . . ?
C51 N5 C1 N6 -178.74(17) . . . . ?
C2 N5 C1 Cu1 178.58(14) . . . . ?
C51 N5 C1 Cu1 0.6(3) . . . . ?
C1 N5 C2 C7 -179.8(2) . . . . ?
C51 N5 C2 C7 -1.8(3) . . . . ?
C1 N5 C2 C3 0.6(2) . . . . ?
C51 N5 C2 C3 178.48(17) . . . . ?
C1 N6 C3 C4 180.0(2) . . . . ?
C61 N6 C3 C4 -6.2(4) . . . . ?
C1 N6 C3 C2 -0.4(2) . . . . ?
C61 N6 C3 C2 173.40(17) . . . . ?
N5 C2 C3 C4 179.58(19) . . . . ?
C7 C2 C3 C4 -0.1(3) . . . . ?
N5 C2 C3 N6 -0.1(2) . . . . ?
C7 C2 C3 N6 -179.79(18) . . . . ?
N6 C3 C4 C5 -180.0(2) . . . . ?
C2 C3 C4 C5 0.5(3) . . . . ?
C3 C4 C5 C6 -0.3(3) . . . . ?
C4 C5 C6 C7 -0.3(3) . . . . ?
C5 C6 C7 C2 0.7(3) . . . . ?
N5 C2 C7 C6 179.9(2) . . . . ?
C3 C2 C7 C6 -0.5(3) . . . . ?
C21 N3 C11 C12 -77.0(2) . . . . ?
C31 N3 C11 C12 159.92(17) . . . . ?
Cu1 N3 C11 C12 33.76(19) . . . . ?
C16 N1 C12 C13 -1.6(3) . . . . ?
Cu1 N1 C12 C13 -153.35(17) . . . . ?
C16 N1 C12 C11 177.40(17) . . . . ?
Cu1 N1 C12 C11 25.6(2) . . . . ?
N3 C11 C12 N1 -42.5(2) . . . . ?
N3 C11 C12 C13 136.4(2) . . . . ?
N1 C12 C13 C14 -1.7(3) . . . . ?
C11 C12 C13 C14 179.4(2) . . . . ?
C12 C13 C14 C15 2.1(3) . . . . ?
C13 C14 C15 C16 0.5(3) . . . . ?
C12 N1 C16 C15 4.4(3) . . . . ?
Cu1 N1 C16 C15 152.49(16) . . . . ?
C12 N1 C16 C17 -171.68(17) . . . . ?
Cu1 N1 C16 C17 -23.6(2) . . . . ?
C14 C15 C16 N1 -3.9(3) . . . . ?
C14 C15 C16 C17 172.11(19) . . . . ?
C27 N4 C17 C16 -81.60(19) . . . . ?
C41 N4 C17 C16 147.12(17) . . . . ?
N1 C16 C17 N4 110.18(19) . . . . ?
C15 C16 C17 N4 -66.0(2) . . . . ?
C11 N3 C21 C22 75.1(2) . . . . ?
C31 N3 C21 C22 -161.16(17) . . . . ?
Cu1 N3 C21 C22 -35.46(19) . . . . ?
C26 N2 C22 C23 2.8(3) . . . . ?
Cu1 N2 C22 C23 152.89(17) . . . . ?
C26 N2 C22 C21 -175.28(17) . . . . ?
Cu1 N2 C22 C21 -25.2(2) . . . . ?
N3 C21 C22 N2 43.3(3) . . . . ?
N3 C21 C22 C23 -134.8(2) . . . . ?
N2 C22 C23 C24 -1.2(3) . . . . ?
C21 C22 C23 C24 176.8(2) . . . . ?
C22 C23 C24 C25 -0.8(3) . . . . ?
C23 C24 C25 C26 1.2(3) . . . . ?
C22 N2 C26 C25 -2.4(3) . . . . ?
Cu1 N2 C26 C25 -148.85(16) . . . . ?
C22 N2 C26 C27 174.22(17) . . . . ?
Cu1 N2 C26 C27 27.7(2) . . . . ?
C24 C25 C26 N2 0.4(3) . . . . ?
C24 C25 C26 C27 -176.17(19) . . . . ?
C17 N4 C27 C26 80.2(2) . . . . ?
C41 N4 C27 C26 -148.83(16) . . . . ?
N2 C26 C27 N4 -111.1(2) . . . . ?
C25 C26 C27 N4 65.6(2) . . . . ?
C21 N3 C31 C33 179.67(19) . . . . ?
C11 N3 C31 C33 -58.8(2) . . . . ?
Cu1 N3 C31 C33 60.7(2) . . . . ?
C21 N3 C31 C34 63.3(2) . . . . ?
C11 N3 C31 C34 -175.20(19) . . . . ?
Cu1 N3 C31 C34 -55.8(2) . . . . ?
C21 N3 C31 C32 -57.4(2) . . . . ?
C11 N3 C31 C32 64.1(2) . . . . ?
Cu1 N3 C31 C32 -176.43(17) . . . . ?
C27 N4 C41 C44 172.36(17) . . . . ?
C17 N4 C41 C44 -58.8(2) . . . . ?
C27 N4 C41 C43 -65.3(2) . . . . ?
C17 N4 C41 C43 63.5(2) . . . . ?
C27 N4 C41 C42 56.3(2) . . . . ?
C17 N4 C41 C42 -174.89(17) . . . . ?
C1 N5 C51 C52 -123.99(19) . . . . ?
C2 N5 C51 C52 58.3(2) . . . . ?
N5 C51 C52 C53 42.1(3) . . . . ?
N5 C51 C52 C57 -140.42(18) . . . . ?
C57 C52 C53 C54 0.0(3) . . . . ?
C51 C52 C53 C54 177.48(18) . . . . ?
C52 C53 C54 C55 0.8(3) . . . . ?
C53 C54 C55 C56 -0.9(3) . . . . ?
C54 C55 C56 C57 0.0(3) . . . . ?
C53 C52 C57 C56 -0.8(3) . . . . ?
C51 C52 C57 C56 -178.37(18) . . . . ?
C55 C56 C57 C52 0.8(3) . . . . ?
C1 N6 C61 C62 -130.66(19) . . . . ?
C3 N6 C61 C62 56.2(3) . . . . ?
N6 C61 C62 C67 37.0(3) . . . . ?
N6 C61 C62 C63 -145.63(18) . . . . ?
C67 C62 C63 C64 0.5(3) . . . . ?
C61 C62 C63 C64 -176.89(18) . . . . ?
C62 C63 C64 C65 -0.7(3) . . . . ?
C63 C64 C65 C66 0.1(3) . . . . ?
C64 C65 C66 C67 0.7(3) . . . . ?
C65 C66 C67 C62 -0.9(3) . . . . ?
C63 C62 C67 C66 0.2(3) . . . . ?
C61 C62 C67 C66 177.62(19) . . . . ?
O2 C01 C02 F4 -168.4(10) . . . . ?
O1 C01 C02 F4 11.0(10) . . . . ?
O2 C01 C02 F3 -113.0(6) . . . . ?
O1 C01 C02 F3 66.4(6) . . . . ?
O2 C01 C02 F2 22.3(7) . . . . ?
O1 C01 C02 F2 -158.3(6) . . . . ?
O2 C01 C02 F7 109.2(8) . . . . ?
O1 C01 C02 F7 -71.4(8) . . . . ?
O2 C01 C02 F5 52.8(7) . . . . ?
O1 C01 C02 F5 -127.8(6) . . . . ?
O2 C01 C02 F8 -19.5(9) . . . . ?
O1 C01 C02 F8 159.9(9) . . . . ?
O2 C01 C02 F9 -134.8(6) . . . . ?
O1 C01 C02 F9 44.6(7) . . . . ?
O2 C01 C02 F1 134.9(4) . . . . ?
O1 C01 C02 F1 -45.7(5) . . . . ?
O2 C01 C02 F6 -54.2(6) . . . . ?
O1 C01 C02 F6 125.2(5) . . . . ?
